data_7241019
loop_
_publ_author_name
'Guo, Runzhong'
'Dong, Hao'
'Li, Peiyuan'
'Sun, Yi'
'Wang, Haiying'
'Liu, Hui-Yan'

_publ_section_title
;
 A multifuctional Cd(II)-based metal&#x2212;organic framework with amide
 groups exhibiting luminescent sensing towards multiple substances
;
_journal_name_full CrystEngComm
_journal_paper_doi 10.1039/D0CE01061H
_journal_year 2020
_chemical_formula_sum 'C34 H14 Cd3 N2 O18'
_chemical_formula_weight 1075.67
_space_group_crystal_system triclinic
_space_group_IT_number 2
_space_group_name_Hall '-P 1'
_space_group_name_H-M_alt 'P -1'
_atom_sites_solution_hydrogens geom
_audit_creation_method SHELXL-2018/1
_audit_update_record
;
2020-07-17 deposited with the CCDC.	2020-08-10 downloaded from the CCDC.
;
_cell_angle_alpha 68.753(4)
_cell_angle_beta 73.032(5)
_cell_angle_gamma 83.923(5)
_cell_formula_units_Z 1
_cell_length_a 9.9510(11)
_cell_length_b 10.3190(12)
_cell_length_c 12.6140(13)
_cell_measurement_reflns_used 3634
_cell_measurement_temperature 296(2)
_cell_measurement_theta_max 26.33
_cell_measurement_theta_min 2.39
_cell_volume 1154.7(2)
_computing_cell_refinement 'Bruker SMART'
_computing_data_collection 'Bruker SMART'
_computing_data_reduction 'Bruker SHELXTL'
_computing_molecular_graphics 'Bruker SHELXTL'
_computing_publication_material 'Bruker SHELXTL'
_computing_structure_refinement 'SHELXL-2018/1 (Sheldrick, 2018)'
_computing_structure_solution 'SHELXS-97 (Sheldrick, 1990)'
_diffrn_ambient_temperature 296(2)
_diffrn_measured_fraction_theta_full 0.983
_diffrn_measured_fraction_theta_max 0.983
_diffrn_measurement_device_type 'CCD area detector'
_diffrn_measurement_method 'phi and omega scans'
_diffrn_radiation_type MoK\a
_diffrn_radiation_wavelength 0.71073
_diffrn_reflns_av_R_equivalents 0.0159
_diffrn_reflns_av_unetI/netI 0.0326
_diffrn_reflns_Laue_measured_fraction_full 0.983
_diffrn_reflns_Laue_measured_fraction_max 0.983
_diffrn_reflns_limit_h_max 8
_diffrn_reflns_limit_h_min -11
_diffrn_reflns_limit_k_max 12
_diffrn_reflns_limit_k_min -12
_diffrn_reflns_limit_l_max 10
_diffrn_reflns_limit_l_min -14
_diffrn_reflns_number 5752
_diffrn_reflns_point_group_measured_fraction_full 0.983
_diffrn_reflns_point_group_measured_fraction_max 0.983
_diffrn_reflns_theta_full 25.017
_diffrn_reflns_theta_max 25.017
_diffrn_reflns_theta_min 2.118
_exptl_absorpt_coefficient_mu 1.435
_exptl_absorpt_correction_T_max 0.5908
_exptl_absorpt_correction_T_min 0.5646
_exptl_absorpt_correction_type multi-scan
_exptl_absorpt_process_details sadabs?
_exptl_crystal_colour colorless
_exptl_crystal_density_diffrn 1.547
_exptl_crystal_description block
_exptl_crystal_F_000 520
_exptl_crystal_size_max 0.450
_exptl_crystal_size_mid 0.440
_exptl_crystal_size_min 0.410
_refine_diff_density_max 1.591
_refine_diff_density_min -2.125
_refine_diff_density_rms 0.211
_refine_ls_extinction_method none
_refine_ls_goodness_of_fit_ref 1.221
_refine_ls_hydrogen_treatment constr
_refine_ls_matrix_type full
_refine_ls_number_parameters 259
_refine_ls_number_reflns 4004
_refine_ls_number_restraints 9
_refine_ls_restrained_S_all 1.221
_refine_ls_R_factor_all 0.0649
_refine_ls_R_factor_gt 0.0581
_refine_ls_shift/su_max 0.001
_refine_ls_shift/su_mean 0.000
_refine_ls_structure_factor_coef Fsqd
_refine_ls_weighting_details 'w=1/[\s^2^(Fo^2^)+(0.1124P)^2^+2.5900P] where P=(Fo^2^+2Fc^2^)/3'
_refine_ls_weighting_scheme calc
_refine_ls_wR_factor_gt 0.1811
_refine_ls_wR_factor_ref 0.1888
_reflns_Friedel_coverage 0.000
_reflns_number_gt 3405
_reflns_number_total 4004
_reflns_threshold_expression 'I > 2\s(I)'
_cod_data_source_file d0ce01061h2.cif
_cod_data_source_block 1_sq
_cod_database_code 7241019
_shelx_shelxl_version_number 2018/1
_shelx_space_group_comment
;
The symmetry employed for this shelxl refinement is uniquely defined
by the following loop, which should always be used as a source of
symmetry information in preference to the above space-group names.
They are only intended as comments.
;
_shelx_estimated_absorpt_t_min 0.565
_shelx_estimated_absorpt_t_max 0.591

loop_
_space_group_symop_operation_xyz
'x, y, z'
'-x, -y, -z'

loop_
_atom_site_label
_atom_site_type_symbol
_atom_site_fract_x
_atom_site_fract_y
_atom_site_fract_z
_atom_site_U_iso_or_equiv
_atom_site_adp_type
_atom_site_occupancy
_atom_site_site_symmetry_order
_atom_site_calc_flag
_atom_site_refinement_flags_posn
_atom_site_refinement_flags_adp
_atom_site_refinement_flags_occupancy
_atom_site_disorder_assembly
_atom_site_disorder_group
Cd1 Cd 0.500000 0.000000 0.000000 0.0317(2) Uani 1 2 d S . P . .
Cd2 Cd 0.52561(5) 0.30213(5) -0.24528(4) 0.0326(2) Uani 1 1 d . . . . .
O2 O 0.7979(7) 0.3159(7) -0.2486(6) 0.0589(16) Uani 1 1 d . . . . .
O4 O 1.3238(6) 0.1577(8) -0.0301(7) 0.064(2) Uani 1 1 d . . . . .
C6 C 1.0910(7) 0.1843(7) -0.0471(7) 0.0325(15) Uani 1 1 d . . . . .
O3 O 1.2937(6) 0.2557(7) -0.2092(6) 0.0587(17) Uani 1 1 d . . . . .
C5 C 0.9993(7) 0.2238(7) -0.1185(7) 0.0327(15) Uani 1 1 d . . . . .
H5 H 1.034374 0.263656 -0.200104 0.039 Uiso 1 1 calc R U . . .
O8 O 0.5259(6) -0.0275(7) 0.8218(5) 0.0532(15) Uani 1 1 d . . . . .
O7 O 0.4991(7) -0.4771(6) 0.7648(6) 0.0571(16) Uani 1 1 d . . . . .
O6 O 0.5923(7) -0.4972(6) 0.5932(5) 0.0518(15) Uani 1 1 d . . . . .
O1 O 0.6283(5) 0.2029(6) -0.0936(5) 0.0414(12) Uani 1 1 d . . . . .
C15 C 0.6692(10) 0.0014(9) 0.5132(9) 0.061(3) Uani 1 1 d . . . . .
H15 H 0.695337 0.094605 0.481092 0.073 Uiso 1 1 calc R U . . .
C9 C 0.8051(7) 0.1450(7) 0.0544(7) 0.0359(17) Uani 1 1 d . . . . .
H9 H 0.709210 0.129307 0.088921 0.043 Uiso 1 1 calc R U . . .
C1 C 0.7561(8) 0.2433(7) -0.1430(6) 0.0346(16) Uani 1 1 d . . . . .
O5 O 0.9201(8) 0.0987(8) 0.3165(6) 0.074(2) Uani 1 1 d . U . . .
O9 O 0.6043(6) 0.1587(6) 0.6598(6) 0.0571(16) Uani 1 1 d . . . . .
C4 C 0.8556(7) 0.2036(7) -0.0678(7) 0.0321(15) Uani 1 1 d . . . . .
C14 C 0.6077(8) -0.0575(8) 0.6342(7) 0.0417(18) Uani 1 1 d . . . . .
C12 C 0.5958(9) -0.2725(8) 0.6058(7) 0.0407(18) Uani 1 1 d . . . . .
C13 C 0.5705(8) -0.1960(7) 0.6801(7) 0.0370(17) Uani 1 1 d . . . . .
H13 H 0.528522 -0.237879 0.760599 0.044 Uiso 1 1 calc R U . . .
C11 C 0.5780(8) 0.0296(8) 0.7132(8) 0.0423(18) Uani 1 1 d . . . . .
C3 C 0.8521(9) 0.0612(10) 0.2596(7) 0.0551(19) Uani 1 1 d D U . . .
C8 C 0.8961(8) 0.1098(8) 0.1254(7) 0.0457(16) Uani 1 1 d D U . . .
C7 C 1.0397(8) 0.1299(8) 0.0738(7) 0.0403(18) Uani 1 1 d . . . . .
H7 H 1.101126 0.106431 0.121053 0.048 Uiso 1 1 calc R U . . .
C10 C 0.5590(8) -0.4244(8) 0.6574(7) 0.0389(17) Uani 1 1 d . . . . .
C17 C 0.6572(10) -0.2139(8) 0.4867(7) 0.052(2) Uani 1 1 d . . . . .
H17 H 0.674552 -0.267796 0.438952 0.062 Uiso 1 1 calc R U . . .
C2 C 1.2464(8) 0.2003(9) -0.0989(8) 0.0429(19) Uani 1 1 d . . . . .
N1 N 0.7472(9) -0.0227(8) 0.3089(7) 0.0603(18) Uani 1 1 d . U . . .
H1 H 0.708795 -0.047248 0.266210 0.072 Uiso 1 1 calc R U . . .
C16 C 0.6929(11) -0.0768(9) 0.4383(9) 0.060(2) Uani 1 1 d . U . . .

loop_
_atom_site_aniso_label
_atom_site_aniso_U_11
_atom_site_aniso_U_22
_atom_site_aniso_U_33
_atom_site_aniso_U_23
_atom_site_aniso_U_13
_atom_site_aniso_U_12
Cd1 0.0277(4) 0.0371(4) 0.0277(4) -0.0081(3) -0.0061(3) -0.0050(3)
Cd2 0.0270(3) 0.0307(3) 0.0339(3) -0.0071(2) -0.0041(2) -0.0020(2)
O2 0.049(4) 0.066(4) 0.055(4) -0.006(3) -0.022(3) -0.007(3)
O4 0.028(3) 0.112(6) 0.092(5) -0.076(5) -0.031(3) 0.022(3)
C6 0.025(3) 0.034(4) 0.046(4) -0.022(3) -0.012(3) 0.003(3)
O3 0.029(3) 0.080(4) 0.067(4) -0.035(4) 0.001(3) -0.009(3)
C5 0.027(4) 0.033(3) 0.036(4) -0.013(3) -0.002(3) -0.007(3)
O8 0.054(4) 0.063(4) 0.040(3) -0.023(3) 0.004(3) -0.018(3)
O7 0.071(4) 0.034(3) 0.051(4) -0.014(3) 0.007(3) -0.007(3)
O6 0.082(4) 0.037(3) 0.046(3) -0.017(3) -0.032(3) 0.010(3)
O1 0.028(3) 0.046(3) 0.054(3) -0.018(3) -0.015(2) 0.000(2)
C15 0.063(6) 0.035(4) 0.066(6) -0.017(4) 0.009(5) -0.002(4)
C9 0.020(3) 0.029(3) 0.048(4) -0.006(3) 0.002(3) -0.010(3)
C1 0.036(4) 0.029(3) 0.034(4) -0.006(3) -0.006(3) -0.009(3)
O5 0.073(5) 0.097(5) 0.053(3) -0.026(4) -0.007(3) -0.034(4)
O9 0.050(4) 0.042(3) 0.077(4) -0.032(3) 0.000(3) -0.002(3)
C4 0.023(3) 0.025(3) 0.048(4) -0.012(3) -0.009(3) -0.004(3)
C14 0.036(4) 0.035(4) 0.045(5) -0.015(3) 0.008(3) -0.006(3)
C12 0.049(5) 0.035(4) 0.042(4) -0.017(3) -0.017(4) 0.010(3)
C13 0.033(4) 0.035(4) 0.034(4) -0.010(3) 0.002(3) -0.002(3)
C11 0.033(4) 0.044(4) 0.051(5) -0.025(4) 0.001(3) -0.009(3)
C3 0.041(4) 0.067(5) 0.055(3) -0.021(4) -0.010(3) -0.002(3)
C8 0.037(4) 0.046(4) 0.053(3) -0.017(3) -0.015(3) 0.012(3)
C7 0.028(4) 0.049(4) 0.042(4) -0.015(4) -0.013(3) 0.011(3)
C10 0.042(4) 0.037(4) 0.048(5) -0.022(4) -0.020(4) 0.008(3)
C17 0.077(6) 0.035(4) 0.036(4) -0.015(3) -0.008(4) 0.011(4)
C2 0.032(4) 0.052(5) 0.053(5) -0.036(4) -0.001(4) -0.004(3)
N1 0.069(5) 0.055(4) 0.056(3) -0.013(3) -0.018(3) -0.015(3)
C16 0.068(6) 0.041(5) 0.056(3) -0.014(3) -0.001(4) 0.014(4)

loop_
_atom_type_symbol
_atom_type_description
_atom_type_scat_dispersion_real
_atom_type_scat_dispersion_imag
_atom_type_scat_source
C C 0.0033 0.0016 'International Tables Vol C Tables 4.2.6.8 and 6.1.1.4'
H H 0.0000 0.0000 'International Tables Vol C Tables 4.2.6.8 and 6.1.1.4'
N N 0.0061 0.0033 'International Tables Vol C Tables 4.2.6.8 and 6.1.1.4'
O O 0.0106 0.0060 'International Tables Vol C Tables 4.2.6.8 and 6.1.1.4'
Cd Cd -0.8075 1.2024 'International Tables Vol C Tables 4.2.6.8 and 6.1.1.4'

loop_
_geom_angle_atom_site_label_1
_geom_angle_atom_site_label_2
_geom_angle_atom_site_label_3
_geom_angle
_geom_angle_site_symmetry_1
_geom_angle_site_symmetry_3
_geom_angle_publ_flag
O4 Cd1 O4 180.0(6) 2_755 1_455 ?
O4 Cd1 O1 100.1(2) 2_755 . ?
O4 Cd1 O1 79.9(2) 1_455 . ?
O4 Cd1 O1 79.9(2) 2_755 2_655 ?
O4 Cd1 O1 100.1(2) 1_455 2_655 ?
O1 Cd1 O1 180.0 . 2_655 ?
O4 Cd1 O8 91.4(2) 2_755 2_656 ?
O4 Cd1 O8 88.6(2) 1_455 2_656 ?
O1 Cd1 O8 88.9(2) . 2_656 ?
O1 Cd1 O8 91.1(2) 2_655 2_656 ?
O4 Cd1 O8 88.6(2) 2_755 1_554 ?
O4 Cd1 O8 91.4(2) 1_455 1_554 ?
O1 Cd1 O8 91.1(2) . 1_554 ?
O1 Cd1 O8 88.9(2) 2_655 1_554 ?
O8 Cd1 O8 180.0(3) 2_656 1_554 ?
O4 Cd1 Cd2 125.2(2) 2_755 . ?
O4 Cd1 Cd2 54.8(2) 1_455 . ?
O1 Cd1 Cd2 40.74(13) . . ?
O1 Cd1 Cd2 139.26(13) 2_655 . ?
O8 Cd1 Cd2 116.66(16) 2_656 . ?
O8 Cd1 Cd2 63.34(16) 1_554 . ?
O4 Cd1 Cd2 54.8(2) 2_755 2_655 ?
O4 Cd1 Cd2 125.2(2) 1_455 2_655 ?
O1 Cd1 Cd2 139.26(13) . 2_655 ?
O1 Cd1 Cd2 40.74(13) 2_655 2_655 ?
O8 Cd1 Cd2 63.34(16) 2_656 2_655 ?
O8 Cd1 Cd2 116.66(16) 1_554 2_655 ?
Cd2 Cd1 Cd2 180.0 . 2_655 ?
O9 Cd2 O3 95.2(2) 1_554 1_455 ?
O9 Cd2 O1 98.3(2) 1_554 . ?
O3 Cd2 O1 117.9(2) 1_455 . ?
O9 Cd2 O6 96.2(2) 1_554 1_564 ?
O3 Cd2 O6 110.4(2) 1_455 1_564 ?
O1 Cd2 O6 127.7(2) . 1_564 ?
O9 Cd2 O7 152.0(2) 1_554 1_564 ?
O3 Cd2 O7 98.0(2) 1_455 1_564 ?
O1 Cd2 O7 97.2(2) . 1_564 ?
O6 Cd2 O7 56.0(2) 1_564 1_564 ?
O9 Cd2 C10 124.0(2) 1_554 1_564 ?
O3 Cd2 C10 107.6(2) 1_455 1_564 ?
O1 Cd2 C10 113.3(2) . 1_564 ?
O6 Cd2 C10 28.1(2) 1_564 1_564 ?
O7 Cd2 C10 28.0(2) 1_564 1_564 ?
O9 Cd2 Cd1 82.53(18) 1_554 . ?
O3 Cd2 Cd1 82.06(18) 1_455 . ?
O1 Cd2 Cd1 40.97(13) . . ?
O6 Cd2 Cd1 167.57(16) 1_564 . ?
O7 Cd2 Cd1 123.68(16) 1_564 . ?
C10 Cd2 Cd1 149.33(17) 1_564 . ?
C2 O4 Cd1 138.2(5) . 1_655 ?
C7 C6 C5 120.3(6) . . ?
C7 C6 C2 118.2(7) . . ?
C5 C6 C2 121.5(7) . . ?
C2 O3 Cd2 106.6(5) . 1_655 ?
C4 C5 C6 120.1(7) . . ?
C4 C5 H5 120.0 . . ?
C6 C5 H5 120.0 . . ?
C11 O8 Cd1 141.9(5) . 1_556 ?
C10 O7 Cd2 91.4(5) . 1_546 ?
C10 O6 Cd2 91.5(5) . 1_546 ?
C1 O1 Cd2 102.4(5) . . ?
C1 O1 Cd1 139.7(5) . . ?
Cd2 O1 Cd1 98.28(19) . . ?
C14 C15 C16 121.5(8) . . ?
C14 C15 H15 119.3 . . ?
C16 C15 H15 119.3 . . ?
C8 C9 C4 120.7(6) . . ?
C8 C9 H9 119.7 . . ?
C4 C9 H9 119.7 . . ?
O2 C1 O1 122.5(7) . . ?
O2 C1 C4 119.6(7) . . ?
O1 C1 C4 117.8(6) . . ?
C11 O9 Cd2 119.3(5) . 1_556 ?
C9 C4 C5 119.1(7) . . ?
C9 C4 C1 120.1(6) . . ?
C5 C4 C1 120.8(7) . . ?
C13 C14 C15 118.3(7) . . ?
C13 C14 C11 120.8(7) . . ?
C15 C14 C11 120.8(7) . . ?
C17 C12 C13 121.6(7) . . ?
C17 C12 C10 119.1(7) . . ?
C13 C12 C10 119.3(7) . . ?
C14 C13 C12 119.8(7) . . ?
C14 C13 H13 120.1 . . ?
C12 C13 H13 120.1 . . ?
O8 C11 O9 125.5(7) . . ?
O8 C11 C14 119.1(7) . . ?
O9 C11 C14 115.4(7) . . ?
N1 C3 O5 124.3(8) . . ?
N1 C3 C8 114.3(8) . . ?
O5 C3 C8 121.3(8) . . ?
C9 C8 C7 119.7(7) . . ?
C9 C8 C3 125.3(7) . . ?
C7 C8 C3 114.8(7) . . ?
C6 C7 C8 120.0(7) . . ?
C6 C7 H7 120.0 . . ?
C8 C7 H7 120.0 . . ?
O7 C10 O6 120.8(7) . . ?
O7 C10 C12 119.3(7) . . ?
O6 C10 C12 119.9(7) . . ?
O7 C10 Cd2 60.6(4) . 1_546 ?
O6 C10 Cd2 60.5(4) . 1_546 ?
C12 C10 Cd2 172.6(5) . 1_546 ?
C16 C17 C12 120.1(8) . . ?
C16 C17 H17 120.0 . . ?
C12 C17 H17 120.0 . . ?
O4 C2 O3 123.1(7) . . ?
O4 C2 C6 118.4(8) . . ?
O3 C2 C6 118.5(7) . . ?
C3 N1 C16 119.9(8) . . ?
C3 N1 H1 120.0 . . ?
C16 N1 H1 120.0 . . ?
C17 C16 C15 118.7(9) . . ?
C17 C16 N1 115.3(8) . . ?
C15 C16 N1 125.9(8) . . ?

loop_
_geom_bond_atom_site_label_1
_geom_bond_atom_site_label_2
_geom_bond_distance
_geom_bond_site_symmetry_2
_geom_bond_publ_flag
Cd1 O4 2.281(6) 2_755 ?
Cd1 O4 2.281(6) 1_455 ?
Cd1 O1 2.303(5) . ?
Cd1 O1 2.303(5) 2_655 ?
Cd1 O8 2.304(6) 2_656 ?
Cd1 O8 2.304(6) 1_554 ?
Cd1 Cd2 3.4748(6) . ?
Cd1 Cd2 3.4748(6) 2_655 ?
Cd2 O9 2.174(6) 1_554 ?
Cd2 O3 2.285(6) 1_455 ?
Cd2 O1 2.292(5) . ?
Cd2 O6 2.307(6) 1_564 ?
Cd2 O7 2.311(6) 1_564 ?
Cd2 C10 2.651(8) 1_564 ?
O2 C1 1.236(9) . ?
O4 C2 1.257(11) . ?
C6 C7 1.374(11) . ?
C6 C5 1.394(10) . ?
C6 C2 1.494(10) . ?
O3 C2 1.257(11) . ?
C5 C4 1.390(10) . ?
C5 H5 0.9300 . ?
O8 C11 1.248(10) . ?
O7 C10 1.245(10) . ?
O6 C10 1.249(9) . ?
O1 C1 1.281(9) . ?
C15 C14 1.391(12) . ?
C15 C16 1.408(14) . ?
C15 H15 0.9300 . ?
C9 C8 1.387(11) . ?
C9 C4 1.389(11) . ?
C9 H9 0.9300 . ?
C1 C4 1.493(10) . ?
O5 C3 1.290(11) . ?
O9 C11 1.272(10) . ?
C14 C13 1.379(10) . ?
C14 C11 1.519(11) . ?
C12 C17 1.371(11) . ?
C12 C13 1.386(11) . ?
C12 C10 1.503(11) . ?
C13 H13 0.9300 . ?
C3 N1 1.283(12) . ?
C3 C8 1.519(8) . ?
C8 C7 1.389(11) . ?
C7 H7 0.9300 . ?
C17 C16 1.362(13) . ?
C17 H17 0.9300 . ?
N1 C16 1.469(12) . ?
N1 H1 0.8600 . ?

loop_
_geom_torsion_atom_site_label_1
_geom_torsion_atom_site_label_2
_geom_torsion_atom_site_label_3
_geom_torsion_atom_site_label_4
_geom_torsion
_geom_torsion_site_symmetry_1
_geom_torsion_site_symmetry_2
_geom_torsion_site_symmetry_3
_geom_torsion_site_symmetry_4
_geom_torsion_publ_flag
C7 C6 C5 C4 -2.3(10) . . . . ?
C2 C6 C5 C4 178.0(6) . . . . ?
Cd2 O1 C1 O2 -1.2(9) . . . . ?
Cd1 O1 C1 O2 118.0(8) . . . . ?
Cd2 O1 C1 C4 176.9(5) . . . . ?
Cd1 O1 C1 C4 -63.9(10) . . . . ?
C8 C9 C4 C5 1.4(11) . . . . ?
C8 C9 C4 C1 -179.0(7) . . . . ?
C6 C5 C4 C9 0.6(10) . . . . ?
C6 C5 C4 C1 -179.0(6) . . . . ?
O2 C1 C4 C9 167.9(7) . . . . ?
O1 C1 C4 C9 -10.3(10) . . . . ?
O2 C1 C4 C5 -12.5(11) . . . . ?
O1 C1 C4 C5 169.3(6) . . . . ?
C16 C15 C14 C13 0.3(14) . . . . ?
C16 C15 C14 C11 -177.7(9) . . . . ?
C15 C14 C13 C12 0.5(12) . . . . ?
C11 C14 C13 C12 178.5(7) . . . . ?
C17 C12 C13 C14 -0.1(12) . . . . ?
C10 C12 C13 C14 178.0(7) . . . . ?
Cd1 O8 C11 O9 -23.9(15) 1_556 . . . ?
Cd1 O8 C11 C14 159.1(7) 1_556 . . . ?
Cd2 O9 C11 O8 -10.3(12) 1_556 . . . ?
Cd2 O9 C11 C14 166.8(5) 1_556 . . . ?
C13 C14 C11 O8 3.8(12) . . . . ?
C15 C14 C11 O8 -178.2(9) . . . . ?
C13 C14 C11 O9 -173.5(7) . . . . ?
C15 C14 C11 O9 4.5(12) . . . . ?
C4 C9 C8 C7 -1.7(12) . . . . ?
C4 C9 C8 C3 172.5(8) . . . . ?
N1 C3 C8 C9 40.3(13) . . . . ?
O5 C3 C8 C9 -142.3(9) . . . . ?
N1 C3 C8 C7 -145.3(9) . . . . ?
O5 C3 C8 C7 32.1(12) . . . . ?
C5 C6 C7 C8 2.0(11) . . . . ?
C2 C6 C7 C8 -178.3(7) . . . . ?
C9 C8 C7 C6 -0.1(12) . . . . ?
C3 C8 C7 C6 -174.8(7) . . . . ?
Cd2 O7 C10 O6 6.3(8) 1_546 . . . ?
Cd2 O7 C10 C12 -171.6(6) 1_546 . . . ?
Cd2 O6 C10 O7 -6.3(8) 1_546 . . . ?
Cd2 O6 C10 C12 171.5(6) 1_546 . . . ?
C17 C12 C10 O7 -177.7(8) . . . . ?
C13 C12 C10 O7 4.1(11) . . . . ?
C17 C12 C10 O6 4.4(12) . . . . ?
C13 C12 C10 O6 -173.8(7) . . . . ?
C13 C12 C17 C16 -1.1(14) . . . . ?
C10 C12 C17 C16 -179.3(8) . . . . ?
Cd1 O4 C2 O3 -60.1(13) 1_655 . . . ?
Cd1 O4 C2 C6 119.9(8) 1_655 . . . ?
Cd2 O3 C2 O4 -12.1(10) 1_655 . . . ?
Cd2 O3 C2 C6 167.9(5) 1_655 . . . ?
C7 C6 C2 O4 3.1(11) . . . . ?
C5 C6 C2 O4 -177.2(7) . . . . ?
C7 C6 C2 O3 -176.9(7) . . . . ?
C5 C6 C2 O3 2.8(11) . . . . ?
O5 C3 N1 C16 3.2(15) . . . . ?
C8 C3 N1 C16 -179.4(7) . . . . ?
C12 C17 C16 C15 1.9(15) . . . . ?
C12 C17 C16 N1 -175.2(8) . . . . ?
C14 C15 C16 C17 -1.5(16) . . . . ?
C14 C15 C16 N1 175.2(9) . . . . ?
C3 N1 C16 C17 -138.8(10) . . . . ?
C3 N1 C16 C15 44.4(15) . . . . ?
